data_4512458
loop_
_publ_author_name
'Chen, Lingjing'
'Chen, Gui'
'Leung, Chi-Fai'
'Yiu, Shek-Man'
'Ko, Chi-Chiu'
'Anxolab\'eh\`ere-Mallart, Elodie'
'Robert, Marc'
'Lau, Tai-Chu'

_publ_section_title
;
 Dual Homogeneous and Heterogeneous Pathways in Photo- and
 Electrocatalytic Hydrogen Evolution with Nickel(II) Catalysts Bearing
 Tetradentate Macrocyclic Ligands
;
_journal_issue 1
_journal_name_full 'ACS Catalysis'
_journal_page_first 356
_journal_paper_doi 10.1021/cs501534h
_journal_volume 5
_journal_year 2015
_chemical_formula_moiety 'C15 H25 N3 Ni S, 2(Cl O4)'
_chemical_formula_sum 'C15 H25 Cl2 N3 Ni O8 S'
_chemical_formula_weight 537.05
_chemical_name_systematic
;
 ? 
;
_space_group_crystal_system triclinic
_space_group_IT_number 2
_space_group_name_Hall '-P 1'
_space_group_name_H-M_alt 'P -1'
_symmetry_space_group_name_Hall '-P 1'
_symmetry_space_group_name_H-M 'P -1'
_atom_sites_solution_hydrogens geom
_atom_sites_solution_primary direct
_atom_sites_solution_secondary difmap
_audit_creation_date 2012-03-09
_audit_creation_method
;
  Olex2 1.1
  (compiled 2011.08.18 svn.r1932, GUI svn.r3819)
;
_cell_angle_alpha 93.470(7)
_cell_angle_beta 106.608(7)
_cell_angle_gamma 93.681(7)
_cell_formula_units_Z 2
_cell_length_a 8.7289(7)
_cell_length_b 8.7999(7)
_cell_length_c 13.9708(11)
_cell_measurement_reflns_used 4032
_cell_measurement_temperature 133(2)
_cell_measurement_theta_max 71.5558
_cell_measurement_theta_min 3.3096
_cell_volume 1022.76(15)
_computing_cell_refinement
;
CrysAlisPro, Agilent Technologies,
Version 1.171.35.11 (release 16-05-2011 CrysAlis171 .NET)
(compiled May 16 2011,17:55:39)
;
_computing_data_collection
;
CrysAlisPro, Agilent Technologies,
Version 1.171.35.11 (release 16-05-2011 CrysAlis171 .NET)
(compiled May 16 2011,17:55:39)
;
_computing_data_reduction
;
CrysAlisPro, Agilent Technologies,
Version 1.171.35.11 (release 16-05-2011 CrysAlis171 .NET)
(compiled May 16 2011,17:55:39)
;
_computing_molecular_graphics
;
O. V. Dolomanov, L. J. Bourhis, R. J. Gildea, J. A. K. Howard and H. Puschmann,
OLEX2: a complete structure solution, refinement and analysis program.
J. Appl. Cryst. (2009). 42, 339-341.
;
_computing_publication_material
;
O. V. Dolomanov, L. J. Bourhis, R. J. Gildea, J. A. K. Howard and H. Puschmann,
OLEX2: a complete structure solution, refinement and analysis program.
J. Appl. Cryst. (2009). 42, 339-341.
;
_computing_structure_refinement
;
XL, G.M. Sheldrick, Acta Cryst.
(2008). A64, 112-122
;
_computing_structure_solution 'SHELXS-97 (Sheldrick, 1990)'
_diffrn_ambient_temperature 133(2)
_diffrn_detector_area_resol_mean 16.1270
_diffrn_measured_fraction_theta_full 0.990
_diffrn_measured_fraction_theta_max 0.990
_diffrn_measurement_details
;
  1 omega  -41.00    8.00   1.0000    2.5000
omega____ theta____ kappa____ phi______ frames
    -        0.0000  -77.0000 -120.0000 49

  2 omega  -25.00   24.00   1.0000    2.5000
omega____ theta____ kappa____ phi______ frames
    -        0.0000   77.0000    0.0000 49

  3 omega   35.00   67.00   1.0000    2.5000
omega____ theta____ kappa____ phi______ frames
    -        0.0000   77.0000    0.0000 32

  4 omega -117.00  -88.00   1.0000    8.0000
omega____ theta____ kappa____ phi______ frames
    -      -55.0000 -155.0000    3.0000 29

  5 omega  -97.00  -54.00   1.0000    8.0000
omega____ theta____ kappa____ phi______ frames
    -      -55.0000  155.0000 -139.0000 43

  6 omega   29.00  122.00   1.0000    8.0000
omega____ theta____ kappa____ phi______ frames
    -       55.0000   37.0000 -150.0000 93

  7 omega   86.00  113.00   1.0000    8.0000
omega____ theta____ kappa____ phi______ frames
    -       55.0000  125.0000 -120.0000 27

  8 omega   38.00  120.00   1.0000    8.0000
omega____ theta____ kappa____ phi______ frames
    -       55.0000   37.0000  -60.0000 82

  9 omega   26.00   66.00   1.0000    8.0000
omega____ theta____ kappa____ phi______ frames
    -       55.0000  -77.0000 -180.0000 40

 10 omega   79.00  124.00   1.0000    8.0000
omega____ theta____ kappa____ phi______ frames
    -       55.0000  125.0000  120.0000 45

 11 omega   19.00  112.00   1.0000    8.0000
omega____ theta____ kappa____ phi______ frames
    -       55.0000 -155.0000  139.0000 93

 12 omega   38.00   72.00   1.0000   16.0000
omega____ theta____ kappa____ phi______ frames
    -      110.0000  -25.0000  150.0000 34

 13 omega  108.00  137.00   1.0000   16.0000
omega____ theta____ kappa____ phi______ frames
    -      110.0000   77.0000   30.0000 29

 14 omega   38.00   71.00   1.0000   16.0000
omega____ theta____ kappa____ phi______ frames
    -      110.0000  -25.0000    0.0000 33

 15 omega   41.00   79.00   1.0000   16.0000
omega____ theta____ kappa____ phi______ frames
    -      110.0000  -50.0000    0.0000 38

 16 omega   37.00   72.00   1.0000   16.0000
omega____ theta____ kappa____ phi______ frames
    -      110.0000  -25.0000   30.0000 35

 17 omega   86.00  113.00   1.0000   16.0000
omega____ theta____ kappa____ phi______ frames
    -      110.0000  -88.0000  -82.0000 27

 18 omega   95.00  122.00   1.0000   16.0000
omega____ theta____ kappa____ phi______ frames
    -      110.0000  -88.0000  103.0000 27

 19 omega   42.00   72.00   1.0000   16.0000
omega____ theta____ kappa____ phi______ frames
    -      110.0000  -25.0000   90.0000 30

 20 omega   40.00  143.00   1.0000   16.0000
omega____ theta____ kappa____ phi______ frames
    -      110.0000  -88.0000   13.0000 103

 21 omega   37.00   68.00   1.0000   16.0000
omega____ theta____ kappa____ phi______ frames
    -      110.0000  -25.0000  120.0000 31

 22 omega   37.00   72.00   1.0000   16.0000
omega____ theta____ kappa____ phi______ frames
    -      110.0000  -25.0000  -60.0000 35

 23 omega   76.00  152.00   1.0000   16.0000
omega____ theta____ kappa____ phi______ frames
    -      110.0000   25.0000  -30.0000 76

 24 omega   38.00   72.00   1.0000   16.0000
omega____ theta____ kappa____ phi______ frames
    -      110.0000  -25.0000   60.0000 34

 25 omega   74.00  129.00   1.0000   16.0000
omega____ theta____ kappa____ phi______ frames
    -      110.0000  155.0000   40.0000 55

 26 omega   42.00   81.00   1.0000   16.0000
omega____ theta____ kappa____ phi______ frames
    -      110.0000  -50.0000  -90.0000 39

 27 omega   49.00   77.00   1.0000   16.0000
omega____ theta____ kappa____ phi______ frames
    -      110.0000  -50.0000  150.0000 28

 28 omega   45.00   70.00   1.0000   16.0000
omega____ theta____ kappa____ phi______ frames
    -      110.0000  -25.0000  -90.0000 25

 29 omega   40.00   72.00   1.0000   16.0000
omega____ theta____ kappa____ phi______ frames
    -      110.0000  -25.0000 -180.0000 32

 30 omega  142.00  169.00   1.0000   16.0000
omega____ theta____ kappa____ phi______ frames
    -      110.0000   77.0000   30.0000 27

 31 omega   42.00  109.00   1.0000   16.0000
omega____ theta____ kappa____ phi______ frames
    -      110.0000  -88.0000  168.0000 67

 32 omega  129.00  172.00   1.0000   16.0000
omega____ theta____ kappa____ phi______ frames
    -      110.0000   50.0000 -180.0000 43

 33 omega   42.00   67.00   1.0000   16.0000
omega____ theta____ kappa____ phi______ frames
    -      110.0000  -88.0000  103.0000 25

 34 omega   40.00  107.00   1.0000   16.0000
omega____ theta____ kappa____ phi______ frames
    -      110.0000  -88.0000 -113.0000 67
;
_diffrn_measurement_device_type 'Xcalibur, Sapphire3, Gemini ultra'
_diffrn_measurement_method '\w scans'
_diffrn_orient_matrix_UB_11 0.1015039000
_diffrn_orient_matrix_UB_12 0.0599533000
_diffrn_orient_matrix_UB_13 0.1066425000
_diffrn_orient_matrix_UB_21 -0.1364143000
_diffrn_orient_matrix_UB_22 -0.0580743000
_diffrn_orient_matrix_UB_23 0.0417150000
_diffrn_orient_matrix_UB_31 0.0724956000
_diffrn_orient_matrix_UB_32 -0.1549796000
_diffrn_orient_matrix_UB_33 0.0148048000
_diffrn_radiation_monochromator mirror
_diffrn_radiation_type 'Cu K\a'
_diffrn_radiation_wavelength 1.5418
_diffrn_reflns_av_R_equivalents 0.0169
_diffrn_reflns_av_unetI/netI 0.0200
_diffrn_reflns_limit_h_max 10
_diffrn_reflns_limit_h_min -10
_diffrn_reflns_limit_k_max 7
_diffrn_reflns_limit_k_min -10
_diffrn_reflns_limit_l_max 16
_diffrn_reflns_limit_l_min -16
_diffrn_reflns_number 6453
_diffrn_reflns_theta_full 67.00
_diffrn_reflns_theta_max 67.00
_diffrn_reflns_theta_min 3.31
_diffrn_source 'Enhance Ultra (Cu) X-ray Source'
_diffrn_source_current n/a
_diffrn_source_voltage n/a
_exptl_absorpt_coefficient_mu 5.187
_exptl_absorpt_correction_T_max 1.00000
_exptl_absorpt_correction_T_min 0.63240
_exptl_absorpt_correction_type multi-scan
_exptl_absorpt_process_details
;
CrysAlisPro, Agilent Technologies,
Version 1.171.35.11 (release 16-05-2011 CrysAlis171 .NET)
(compiled May 16 2011,17:55:39)
Empirical absorption correction using spherical harmonics,
 implemented in SCALE3 ABSPACK scaling algorithm.
;
_exptl_crystal_colour orange
_exptl_crystal_density_diffrn 1.744
_exptl_crystal_density_method 'not measured'
_exptl_crystal_description irregular
_exptl_crystal_F_000 556
_exptl_crystal_size_max 0.33
_exptl_crystal_size_mid 0.22
_exptl_crystal_size_min 0.03
_refine_diff_density_max 0.997
_refine_diff_density_min -0.698
_refine_diff_density_rms 0.086
_refine_ls_extinction_method none
_refine_ls_goodness_of_fit_ref 1.034
_refine_ls_hydrogen_treatment constr
_refine_ls_matrix_type full
_refine_ls_number_parameters 273
_refine_ls_number_reflns 3610
_refine_ls_number_restraints 0
_refine_ls_restrained_S_all 1.034
_refine_ls_R_factor_all 0.0489
_refine_ls_R_factor_gt 0.0473
_refine_ls_shift/su_max 0.000
_refine_ls_shift/su_mean 0.000
_refine_ls_structure_factor_coef Fsqd
_refine_ls_weighting_details 'calc w=1/[\s^2^(Fo^2^)+(0.0680P)^2^+2.2530P] where P=(Fo^2^+2Fc^2^)/3'
_refine_ls_weighting_scheme calc
_refine_ls_wR_factor_gt 0.1251
_refine_ls_wR_factor_ref 0.1263
_reflns_number_gt 3438
_reflns_number_total 3610
_reflns_threshold_expression >2sigma(I)
_cod_data_source_file cs501534h_si_002.cif
_cod_data_source_block 030612a_gchen
_cod_depositor_comments 'Adding full bibliography for 4512457--4512460.cif.'
_cod_original_cell_volume 1022.76(14)
_cod_database_code 4512458
_reflns_odcompleteness_completeness 98.83
_reflns_odcompleteness_iscentric 1
_reflns_odcompleteness_theta 68.13

loop_
_space_group_symop_id
_space_group_symop_operation_xyz
1 'x, y, z'
2 '-x, -y, -z'

loop_
_atom_site_label
_atom_site_type_symbol
_atom_site_fract_x
_atom_site_fract_y
_atom_site_fract_z
_atom_site_U_iso_or_equiv
_atom_site_adp_type
_atom_site_occupancy
_atom_site_symmetry_multiplicity
_atom_site_calc_flag
_atom_site_refinement_flags
Ni1 Ni 0.24384(6) 0.73420(5) 0.73269(4) 0.01949(17) Uani 1 1 d .
S1 S 0.13277(9) 0.55330(9) 0.61561(6) 0.0293(2) Uani 1 1 d .
Cl1 Cl 0.62557(9) 0.55881(8) 0.83692(6) 0.0264(2) Uani 1 1 d .
Cl2 Cl 0.90188(10) 0.95996(10) 0.64374(8) 0.0420(3) Uani 1 1 d .
O1 O 0.6754(4) 0.7156(3) 0.8324(2) 0.0543(8) Uani 1 1 d .
O2 O 0.4639(4) 0.5507(4) 0.8419(3) 0.0588(9) Uani 1 1 d .
O3 O 0.7266(4) 0.4993(4) 0.9227(2) 0.0551(8) Uani 1 1 d .
O4 O 0.6270(4) 0.4691(4) 0.7490(2) 0.0560(8) Uani 1 1 d .
O5 O 1.0564(4) 1.0031(4) 0.6368(3) 0.0722(11) Uani 1 1 d .
O6 O 0.7899(4) 1.0481(4) 0.5822(3) 0.0746(11) Uani 1 1 d .
O7 O 0.9085(7) 0.9967(6) 0.7476(3) 0.1041(16) Uani 1 1 d .
O8 O 0.8593(5) 0.8045(4) 0.6276(4) 0.0956(16) Uani 1 1 d .
N1 N 0.3536(3) 0.8393(3) 0.6495(2) 0.0258(6) Uani 1 1 d .
H1 H 0.2743 0.8767 0.6028 0.031 Uiso 1 1 d R
N2 N 0.3171(3) 0.9035(3) 0.82222(19) 0.0214(5) Uani 1 1 d .
N3 N 0.1194(3) 0.6757(3) 0.8222(2) 0.0244(6) Uani 1 1 d .
H3 H 0.0213 0.7065 0.7943 0.029 Uiso 1 1 d R
C1 C 0.4443(5) 0.7544(4) 0.5902(3) 0.0348(8) Uani 1 1 d .
H1A H 0.4969 0.8288 0.5566 0.042 Uiso 1 1 calc R
H1B H 0.5298 0.7038 0.6369 0.042 Uiso 1 1 calc R
C2 C 0.3420(5) 0.6367(4) 0.5127(3) 0.0376(9) Uani 1 1 d .
H2A H 0.4047 0.6014 0.4681 0.045 Uiso 1 1 calc R
H2B H 0.2487 0.6847 0.4714 0.045 Uiso 1 1 calc R
C3 C 0.2810(4) 0.4985(4) 0.5562(3) 0.0337(8) Uani 1 1 d .
H3A H 0.3715 0.4585 0.6059 0.040 Uiso 1 1 calc R
H3B H 0.2331 0.4166 0.5021 0.040 Uiso 1 1 calc R
C4 C 0.1074(5) 0.3828(4) 0.6758(3) 0.0399(9) Uani 1 1 d .
H4A H 0.0550 0.2981 0.6247 0.048 Uiso 1 1 calc R
H4B H 0.2135 0.3532 0.7146 0.048 Uiso 1 1 calc R
C5 C 0.0055(5) 0.4109(4) 0.7451(3) 0.0449(10) Uani 1 1 d .
H5A H -0.0919 0.4576 0.7080 0.054 Uiso 1 1 calc R
H5B H -0.0294 0.3114 0.7650 0.054 Uiso 1 1 calc R
C6 C 0.0896(5) 0.5131(4) 0.8386(3) 0.0357(8) Uani 1 1 d .
H6A H 0.0242 0.5072 0.8859 0.043 Uiso 1 1 calc R
H6B H 0.1938 0.4732 0.8709 0.043 Uiso 1 1 calc R
C7 C 0.1813(4) 0.7695(4) 0.9205(2) 0.0285(7) Uani 1 1 d .
H7 H 0.2655 0.7122 0.9646 0.034 Uiso 1 1 calc R
C8 C 0.2648(4) 0.9165(4) 0.9031(2) 0.0241(6) Uani 1 1 d .
C9 C 0.2972(4) 1.0520(4) 0.9636(3) 0.0294(7) Uani 1 1 d .
H9 H 0.2605 1.0623 1.0213 0.035 Uiso 1 1 calc R
C10 C 0.3841(4) 1.1719(4) 0.9383(3) 0.0315(7) Uani 1 1 d .
H10 H 0.4060 1.2665 0.9782 0.038 Uiso 1 1 calc R
C11 C 0.4396(4) 1.1546(4) 0.8547(3) 0.0305(7) Uani 1 1 d .
H11 H 0.5016 1.2358 0.8378 0.037 Uiso 1 1 calc R
C12 C 0.4031(4) 1.0179(4) 0.7970(2) 0.0250(6) Uani 1 1 d .
C13 C 0.4548(4) 0.9787(4) 0.7052(3) 0.0302(7) Uani 1 1 d .
H13 H 0.5680 0.9507 0.7286 0.036 Uiso 1 1 calc R
C14 C 0.4526(6) 1.1102(4) 0.6396(3) 0.0434(9) Uani 1 1 d .
H14A H 0.4925 1.0788 0.5832 0.065 Uiso 1 1 calc R
H14B H 0.5214 1.1979 0.6791 0.065 Uiso 1 1 calc R
H14C H 0.3425 1.1389 0.6140 0.065 Uiso 1 1 calc R
C15 C 0.0581(5) 0.7938(4) 0.9747(3) 0.0399(9) Uani 1 1 d .
H15A H -0.0225 0.8569 0.9365 0.060 Uiso 1 1 calc R
H15B H 0.1104 0.8455 1.0413 0.060 Uiso 1 1 calc R
H15C H 0.0060 0.6948 0.9817 0.060 Uiso 1 1 calc R

loop_
_atom_site_aniso_label
_atom_site_aniso_U_11
_atom_site_aniso_U_22
_atom_site_aniso_U_33
_atom_site_aniso_U_23
_atom_site_aniso_U_13
_atom_site_aniso_U_12
Ni1 0.0201(3) 0.0169(3) 0.0199(3) 0.00290(19) 0.0032(2) 0.0012(2)
S1 0.0225(4) 0.0316(4) 0.0275(4) -0.0093(3) -0.0009(3) 0.0054(3)
Cl1 0.0232(4) 0.0203(4) 0.0301(4) 0.0055(3) -0.0014(3) 0.0001(3)
Cl2 0.0291(4) 0.0290(4) 0.0609(6) 0.0134(4) -0.0009(4) 0.0080(3)
O1 0.072(2) 0.0285(14) 0.0447(16) 0.0112(12) -0.0087(14) -0.0182(13)
O2 0.0349(15) 0.062(2) 0.084(2) 0.0124(17) 0.0212(16) 0.0135(14)
O3 0.0464(16) 0.0541(18) 0.0518(18) 0.0313(15) -0.0113(14) 0.0017(14)
O4 0.071(2) 0.0482(17) 0.0483(17) -0.0079(14) 0.0166(15) 0.0133(15)
O5 0.0374(17) 0.076(2) 0.103(3) 0.035(2) 0.0113(18) 0.0126(16)
O6 0.0479(19) 0.073(2) 0.097(3) 0.037(2) -0.0004(18) 0.0310(17)
O7 0.135(4) 0.111(4) 0.062(3) 0.001(3) 0.028(3) -0.008(3)
O8 0.068(2) 0.0346(18) 0.163(5) -0.015(2) 0.005(3) 0.0015(17)
N1 0.0294(14) 0.0225(13) 0.0268(14) 0.0050(11) 0.0090(11) 0.0063(11)
N2 0.0224(12) 0.0170(12) 0.0230(13) 0.0040(10) 0.0035(10) 0.0012(10)
N3 0.0239(13) 0.0206(13) 0.0276(14) -0.0017(10) 0.0072(11) -0.0021(10)
C1 0.044(2) 0.0367(19) 0.0308(18) 0.0102(15) 0.0186(16) 0.0113(16)
C2 0.053(2) 0.039(2) 0.0244(17) 0.0068(15) 0.0128(16) 0.0218(17)
C3 0.0372(19) 0.0347(19) 0.0299(17) -0.0013(14) 0.0089(15) 0.0161(15)
C4 0.045(2) 0.0206(16) 0.056(2) -0.0064(16) 0.0216(19) -0.0068(15)
C5 0.043(2) 0.0320(19) 0.060(3) -0.0132(18) 0.024(2) -0.0158(16)
C6 0.046(2) 0.0235(17) 0.041(2) 0.0011(14) 0.0196(17) -0.0068(15)
C7 0.0325(17) 0.0268(17) 0.0240(16) -0.0013(13) 0.0066(13) -0.0039(14)
C8 0.0259(15) 0.0216(15) 0.0210(15) -0.0007(12) 0.0015(12) -0.0004(12)
C9 0.0285(16) 0.0289(17) 0.0276(17) -0.0033(13) 0.0039(13) 0.0031(13)
C10 0.0324(17) 0.0191(15) 0.0356(18) -0.0046(13) -0.0006(14) 0.0023(13)
C11 0.0333(18) 0.0198(15) 0.0339(18) 0.0073(13) 0.0028(14) -0.0030(13)
C12 0.0254(15) 0.0215(15) 0.0246(15) 0.0070(12) 0.0009(12) 0.0004(12)
C13 0.0346(18) 0.0275(17) 0.0289(17) 0.0072(14) 0.0102(14) -0.0034(14)
C14 0.063(3) 0.0317(19) 0.041(2) 0.0115(16) 0.0237(19) 0.0031(18)
C15 0.044(2) 0.0354(19) 0.045(2) -0.0066(16) 0.0254(18) -0.0043(16)

loop_
_atom_type_symbol
_atom_type_description
_atom_type_scat_dispersion_real
_atom_type_scat_dispersion_imag
_atom_type_scat_source
C C 0.0181 0.0091 'International Tables Vol C Tables 4.2.6.8 and 6.1.1.4'
H H 0.0000 0.0000 'International Tables Vol C Tables 4.2.6.8 and 6.1.1.4'
N N 0.0311 0.0180 'International Tables Vol C Tables 4.2.6.8 and 6.1.1.4'
O O 0.0492 0.0322 'International Tables Vol C Tables 4.2.6.8 and 6.1.1.4'
S S 0.3331 0.5567 'International Tables Vol C Tables 4.2.6.8 and 6.1.1.4'
Ni Ni -3.0029 0.5091 'International Tables Vol C Tables 4.2.6.8 and 6.1.1.4'
Cl Cl 0.3639 0.7018 'International Tables Vol C Tables 4.2.6.8 and 6.1.1.4'

loop_
_geom_angle_atom_site_label_1
_geom_angle_atom_site_label_2
_geom_angle_atom_site_label_3
_geom_angle
N1 Ni1 S1 93.25(9)
N1 Ni1 N3 166.77(11)
N2 Ni1 S1 172.20(8)
N2 Ni1 N1 84.99(11)
N2 Ni1 N3 85.00(11)
N3 Ni1 S1 95.51(8)
C3 S1 Ni1 108.16(13)
C4 S1 Ni1 107.48(13)
C4 S1 C3 99.93(17)
O2 Cl1 O1 107.9(2)
O3 Cl1 O1 110.56(18)
O3 Cl1 O2 109.9(2)
O3 Cl1 O4 109.6(2)
O4 Cl1 O1 111.1(2)
O4 Cl1 O2 107.6(2)
O5 Cl2 O6 109.2(2)
O5 Cl2 O7 105.9(3)
O6 Cl2 O7 109.0(3)
O8 Cl2 O5 114.2(3)
O8 Cl2 O6 113.8(3)
O8 Cl2 O7 104.3(3)
Ni1 N1 H1 104.2
C1 N1 Ni1 121.3(2)
C1 N1 H1 104.2
C13 N1 Ni1 111.6(2)
C13 N1 H1 104.1
C13 N1 C1 109.6(3)
C8 N2 Ni1 118.6(2)
C8 N2 C12 122.3(3)
C12 N2 Ni1 118.5(2)
Ni1 N3 H3 104.8
C6 N3 Ni1 120.8(2)
C6 N3 H3 104.7
C6 N3 C7 110.3(3)
C7 N3 Ni1 109.96(19)
C7 N3 H3 104.8
N1 C1 H1A 108.8
N1 C1 H1B 108.8
H1A C1 H1B 107.7
C2 C1 N1 113.8(3)
C2 C1 H1A 108.8
C2 C1 H1B 108.8
C1 C2 H2A 108.8
C1 C2 H2B 108.8
C1 C2 C3 113.9(3)
H2A C2 H2B 107.7
C3 C2 H2A 108.8
C3 C2 H2B 108.8
S1 C3 H3A 109.8
S1 C3 H3B 109.8
C2 C3 S1 109.5(2)
C2 C3 H3A 109.8
C2 C3 H3B 109.8
H3A C3 H3B 108.2
S1 C4 H4A 109.8
S1 C4 H4B 109.8
H4A C4 H4B 108.2
C5 C4 S1 109.6(3)
C5 C4 H4A 109.8
C5 C4 H4B 109.8
C4 C5 H5A 108.7
C4 C5 H5B 108.7
H5A C5 H5B 107.6
C6 C5 C4 114.1(3)
C6 C5 H5A 108.7
C6 C5 H5B 108.7
N3 C6 C5 115.0(3)
N3 C6 H6A 108.5
N3 C6 H6B 108.5
C5 C6 H6A 108.5
C5 C6 H6B 108.5
H6A C6 H6B 107.5
N3 C7 H7 106.8
N3 C7 C8 108.0(3)
N3 C7 C15 114.6(3)
C8 C7 H7 106.8
C15 C7 H7 106.8
C15 C7 C8 113.5(3)
N2 C8 C7 112.8(3)
N2 C8 C9 120.1(3)
C9 C8 C7 127.0(3)
C8 C9 H9 120.7
C10 C9 C8 118.6(3)
C10 C9 H9 120.7
C9 C10 H10 119.9
C9 C10 C11 120.2(3)
C11 C10 H10 119.9
C10 C11 H11 120.7
C12 C11 C10 118.7(3)
C12 C11 H11 120.7
N2 C12 C11 120.1(3)
N2 C12 C13 114.0(3)
C11 C12 C13 125.8(3)
N1 C13 C12 108.2(3)
N1 C13 H13 107.3
N1 C13 C14 112.6(3)
C12 C13 H13 107.3
C12 C13 C14 113.7(3)
C14 C13 H13 107.3
C13 C14 H14A 109.5
C13 C14 H14B 109.5
C13 C14 H14C 109.5
H14A C14 H14B 109.5
H14A C14 H14C 109.5
H14B C14 H14C 109.5
C7 C15 H15A 109.5
C7 C15 H15B 109.5
C7 C15 H15C 109.5
H15A C15 H15B 109.5
H15A C15 H15C 109.5
H15B C15 H15C 109.5

loop_
_geom_bond_atom_site_label_1
_geom_bond_atom_site_label_2
_geom_bond_distance
Ni1 S1 2.1748(9)
Ni1 N1 1.943(3)
Ni1 N2 1.841(3)
Ni1 N3 1.947(3)
S1 C3 1.800(3)
S1 C4 1.796(4)
Cl1 O1 1.430(3)
Cl1 O2 1.430(3)
Cl1 O3 1.422(3)
Cl1 O4 1.423(3)
Cl2 O5 1.409(4)
Cl2 O6 1.412(3)
Cl2 O7 1.451(5)
Cl2 O8 1.382(4)
N1 H1 0.9001
N1 C1 1.499(4)
N1 C13 1.498(4)
N2 C8 1.336(4)
N2 C12 1.340(4)
N3 H3 0.9000
N3 C6 1.481(4)
N3 C7 1.498(4)
C1 H1A 0.9900
C1 H1B 0.9900
C1 C2 1.495(5)
C2 H2A 0.9900
C2 H2B 0.9900
C2 C3 1.524(5)
C3 H3A 0.9900
C3 H3B 0.9900
C4 H4A 0.9900
C4 H4B 0.9900
C4 C5 1.510(5)
C5 H5A 0.9900
C5 H5B 0.9900
C5 C6 1.510(5)
C6 H6A 0.9900
C6 H6B 0.9900
C7 H7 1.0000
C7 C8 1.511(4)
C7 C15 1.500(5)
C8 C9 1.384(4)
C9 H9 0.9500
C9 C10 1.382(5)
C10 H10 0.9500
C10 C11 1.391(5)
C11 H11 0.9500
C11 C12 1.373(5)
C12 C13 1.505(5)
C13 H13 1.0000
C13 C14 1.517(5)
C14 H14A 0.9800
C14 H14B 0.9800
C14 H14C 0.9800
C15 H15A 0.9800
C15 H15B 0.9800
C15 H15C 0.9800
